data_4068999
loop_
_publ_author_name
'Kirillov, Evgueni'
'Roisnel, Thierry'
'Razavi, Abbas'
'Carpentier, Jean-Fran\,cois'

_publ_section_title
;
 Chromium(III) Complexes of Sterically Crowded Bidentante {ONR} and
 Tridentate {ONNR} Naphthoxy-Imine Ligands: Syntheses, Structures, and Use
 in Ethylene Oligomerization&#x2021;
;
_journal_issue 8
_journal_name_full Organometallics
_journal_page_first 2401
_journal_paper_doi 10.1021/om801196d
_journal_volume 28
_journal_year 2009
_chemical_compound_source 'synthesis as described'
_chemical_formula_moiety 'C38 H28 N2 O Si, C H2 Cl2'
_chemical_formula_sum 'C39 H30 Cl2 N2 O Si'
_chemical_formula_weight 641.64
_chemical_name_systematic
;
 ?
;
_space_group_IT_number 2
_symmetry_cell_setting triclinic
_symmetry_Int_Tables_number 2
_symmetry_space_group_name_Hall '-P 1'
_symmetry_space_group_name_H-M 'P -1'
_atom_sites_solution_hydrogens geom
_atom_sites_solution_primary direct
_atom_sites_solution_secondary difmap
_audit_conform_dict_location ftp://ftp.iucr.org/pub/cif_core.dic
_audit_conform_dict_name cif_core.dic
_audit_conform_dict_version 2.3
_audit_creation_date 2008-10-10T15:45:33-00:00
_audit_creation_method 'WinGX routine CIF_UPDATE'
_cell_angle_alpha 103.255(7)
_cell_angle_beta 90.174(8)
_cell_angle_gamma 94.021(7)
_cell_formula_units_Z 2
_cell_length_a 9.2733(16)
_cell_length_b 9.9482(15)
_cell_length_c 17.772(3)
_cell_measurement_reflns_used 7433
_cell_measurement_temperature 100(2)
_cell_measurement_theta_max 27.44
_cell_measurement_theta_min 2.2
_cell_measurement_wavelength 0.71073
_cell_volume 1591.6(5)
_computing_cell_refinement 'Bruker SMART, 2006'
_computing_data_collection 'Bruker SMART, 2006'
_computing_data_reduction 'Bruker SAINT, 2006'
_computing_molecular_graphics 'Ortep-3 for Windows (Farrugia, 1997)'
_computing_publication_material 'WinGX publication routines (Farrugia, 1999)'
_computing_structure_refinement 'SHELXL-97 (Sheldrick, 1997)'
_computing_structure_solution 'SIR97 (Altomare et al., 1999)'
_diffrn_ambient_temperature 100(2)
_diffrn_detector 'CCD plate'
_diffrn_measured_fraction_theta_full 0.994
_diffrn_measured_fraction_theta_max 0.994
_diffrn_measurement_device_type 'APEXII, Bruker-AXS'
_diffrn_measurement_method 'CCD rotation images, thin slices'
_diffrn_radiation_monochromator graphite
_diffrn_radiation_probe x-ray
_diffrn_radiation_type MoK\a
_diffrn_radiation_wavelength 0.71073
_diffrn_reflns_av_R_equivalents 0.039
_diffrn_reflns_av_unetI/netI 0.0423
_diffrn_reflns_limit_h_max 12
_diffrn_reflns_limit_h_min -12
_diffrn_reflns_limit_k_max 12
_diffrn_reflns_limit_k_min -12
_diffrn_reflns_limit_l_max 22
_diffrn_reflns_limit_l_min -23
_diffrn_reflns_number 22065
_diffrn_reflns_theta_full 27.46
_diffrn_reflns_theta_max 27.46
_diffrn_reflns_theta_min 2.94
_exptl_absorpt_coefficient_mu 0.277
_exptl_absorpt_correction_T_max 0.949
_exptl_absorpt_correction_T_min 0.901
_exptl_absorpt_correction_type multi-scan
_exptl_absorpt_process_details
;
  [Sheldrick, G.M. (2002). SADABS Bruker AXS Inc., Madison, Wisconsin, USA]
;
_exptl_crystal_colour orange
_exptl_crystal_density_diffrn 1.339
_exptl_crystal_density_method 'not measured'
_exptl_crystal_description prism
_exptl_crystal_F_000 668
_exptl_crystal_size_max 0.34
_exptl_crystal_size_mid 0.21
_exptl_crystal_size_min 0.19
_refine_diff_density_max 0.418
_refine_diff_density_min -0.473
_refine_diff_density_rms 0.053
_refine_ls_extinction_method none
_refine_ls_goodness_of_fit_ref 1.035
_refine_ls_hydrogen_treatment mixed
_refine_ls_matrix_type full
_refine_ls_number_parameters 397
_refine_ls_number_reflns 7218
_refine_ls_number_restraints 0
_refine_ls_restrained_S_all 1.035
_refine_ls_R_factor_all 0.0526
_refine_ls_R_factor_gt 0.0416
_refine_ls_shift/su_max 0.001
_refine_ls_shift/su_mean 0
_refine_ls_structure_factor_coef Fsqd
_refine_ls_weighting_details 'calc w=1/[\s^2^(Fo^2^)+(0.0448P)^2^+0.7571P] where P=(Fo^2^+2Fc^2^)/3'
_refine_ls_weighting_scheme calc
_refine_ls_wR_factor_gt 0.0998
_refine_ls_wR_factor_ref 0.1061
_reflns_number_gt 5974
_reflns_number_total 7218
_reflns_threshold_expression >2sigma(I)
_cod_data_source_file om801196d_si_001.cif
_cod_data_source_block renum
_cod_database_code 4068999

loop_
_symmetry_equiv_pos_as_xyz
'x, y, z'
'-x, -y, -z'

loop_
_atom_site_label
_atom_site_type_symbol
_atom_site_fract_x
_atom_site_fract_y
_atom_site_fract_z
_atom_site_U_iso_or_equiv
_atom_site_adp_type
_atom_site_occupancy
_atom_site_calc_flag
_atom_site_refinement_flags
C1 C 0.66324(16) 0.10026(15) 0.60751(9) 0.0157(3) Uani 1 d .
C2 C 0.59623(17) 0.17273(15) 0.67809(9) 0.0161(3) Uani 1 d .
O1 O 0.49977(13) 0.25602(11) 0.67672(7) 0.0210(2) Uani 1 d .
C3 C 0.64309(17) 0.14817(15) 0.75235(9) 0.0157(3) Uani 1 d .
C4 C 0.73563(17) 0.04769(15) 0.75228(9) 0.0165(3) Uani 1 d .
H4 H 0.7597 0.0281 0.8005 0.02 Uiso 1 calc R
C5 C 0.79932(16) -0.03085(15) 0.68368(9) 0.0162(3) Uani 1 d .
C6 C 0.89663(18) -0.13148(15) 0.68893(10) 0.0193(3) Uani 1 d .
H6 H 0.9112 -0.1551 0.7371 0.023 Uiso 1 calc R
C7 C 0.97086(18) -0.19598(16) 0.62524(10) 0.0215(4) Uani 1 d .
H7 H 1.0375 -0.2623 0.6295 0.026 Uiso 1 calc R
C8 C 0.94644(18) -0.16224(16) 0.55430(10) 0.0226(4) Uani 1 d .
H8 H 0.9989 -0.2044 0.5104 0.027 Uiso 1 calc R
C9 C 0.84694(18) -0.06825(16) 0.54721(10) 0.0201(3) Uani 1 d .
H9 H 0.8301 -0.0492 0.4981 0.024 Uiso 1 calc R
C10 C 0.77022(16) -0.00035(15) 0.61144(9) 0.0160(3) Uani 1 d .
C11 C 0.62621(17) 0.12698(15) 0.53712(9) 0.0170(3) Uani 1 d .
H11 H 0.6743 0.0797 0.4928 0.02 Uiso 1 calc R
N1 N 0.52859(15) 0.21361(13) 0.52625(8) 0.0167(3) Uani 1 d .
HN1 H 0.489(3) 0.254(3) 0.5677(15) 0.05 Uiso 1 d .
C12 C 0.50348(17) 0.25351(15) 0.45663(9) 0.017 Uani 1 d .
C13 C 0.57590(18) 0.20569(17) 0.38922(10) 0.021 Uani 1 d .
H13 H 0.6445 0.1385 0.3874 0.025 Uiso 1 calc R
C14 C 0.54873(19) 0.25597(18) 0.32289(10) 0.0243(4) Uani 1 d .
H14 H 0.599 0.2217 0.2767 0.029 Uiso 1 calc R
C15 C 0.45067(19) 0.35384(17) 0.32404(10) 0.0228(4) Uani 1 d .
H15 H 0.4361 0.3893 0.2795 0.027 Uiso 1 calc R
C16 C 0.37157(18) 0.40162(16) 0.39151(10) 0.0190(3) Uani 1 d .
C17 C 0.26386(19) 0.49754(16) 0.39534(10) 0.0227(4) Uani 1 d .
H17 H 0.2428 0.5335 0.3517 0.027 Uiso 1 calc R
C18 C 0.19082(19) 0.53748(16) 0.46263(11) 0.0239(4) Uani 1 d .
H18 H 0.1173 0.6004 0.4662 0.029 Uiso 1 calc R
C19 C 0.22626(18) 0.48381(16) 0.52673(10) 0.0216(3) Uani 1 d .
H19 H 0.1754 0.5139 0.5732 0.026 Uiso 1 calc R
N2 N 0.32542(15) 0.39452(13) 0.52645(8) 0.0182(3) Uani 1 d .
C20 C 0.39695(17) 0.35199(15) 0.45882(9) 0.0169(3) Uani 1 d .
Si1 Si 0.57592(5) 0.26183(4) 0.84322(2) 0.01403(10) Uani 1 d .
C21 C 0.37786(17) 0.22393(15) 0.85676(9) 0.0165(3) Uani 1 d .
C22 C 0.29266(19) 0.12625(17) 0.80286(10) 0.0238(4) Uani 1 d .
H22 H 0.3349 0.0775 0.7569 0.029 Uiso 1 calc R
C23 C 0.1460(2) 0.0992(2) 0.81563(11) 0.0305(4) Uani 1 d .
H23 H 0.0896 0.0323 0.7784 0.037 Uiso 1 calc R
C24 C 0.08253(19) 0.16919(19) 0.88212(12) 0.0291(4) Uani 1 d .
H24 H -0.0174 0.151 0.8903 0.035 Uiso 1 calc R
C25 C 0.16533(19) 0.26604(18) 0.93681(11) 0.0257(4) Uani 1 d .
H25 H 0.1223 0.3144 0.9826 0.031 Uiso 1 calc R
C26 C 0.31176(18) 0.29215(16) 0.92427(10) 0.0205(3) Uani 1 d .
H26 H 0.3681 0.3576 0.9623 0.025 Uiso 1 calc R
C27 C 0.62192(17) 0.44919(15) 0.84468(9) 0.0158(3) Uani 1 d .
C28 C 0.52543(18) 0.55186(16) 0.87020(9) 0.0186(3) Uani 1 d .
H28 H 0.4286 0.5255 0.8809 0.022 Uiso 1 calc R
C29 C 0.56912(19) 0.69215(16) 0.88014(10) 0.0223(4) Uani 1 d .
H29 H 0.5026 0.7604 0.898 0.027 Uiso 1 calc R
C30 C 0.70980(19) 0.73159(16) 0.86393(10) 0.0229(4) Uani 1 d .
H30 H 0.7402 0.827 0.8716 0.027 Uiso 1 calc R
C31 C 0.80650(18) 0.63178(16) 0.83643(10) 0.0215(3) Uani 1 d .
H31 H 0.9022 0.6589 0.8242 0.026 Uiso 1 calc R
C32 C 0.76292(18) 0.49214(16) 0.82683(10) 0.0188(3) Uani 1 d .
H32 H 0.8295 0.4246 0.8079 0.023 Uiso 1 calc R
C33 C 0.67205(16) 0.22668(15) 0.92981(9) 0.0157(3) Uani 1 d .
C34 C 0.76334(17) 0.32787(16) 0.97938(9) 0.0183(3) Uani 1 d .
H34 H 0.78 0.4166 0.9683 0.022 Uiso 1 calc R
C35 C 0.82996(19) 0.30146(18) 1.04424(10) 0.0231(4) Uani 1 d .
H35 H 0.8903 0.3721 1.0771 0.028 Uiso 1 calc R
C36 C 0.80829(19) 0.17195(18) 1.06092(10) 0.0244(4) Uani 1 d .
H36 H 0.8549 0.1532 1.1047 0.029 Uiso 1 calc R
C37 C 0.71769(19) 0.06946(17) 1.01313(10) 0.0234(4) Uani 1 d .
H37 H 0.7028 -0.0194 1.0242 0.028 Uiso 1 calc R
C38 C 0.64927(17) 0.09729(16) 0.94927(10) 0.0187(3) Uani 1 d .
H38 H 0.5857 0.0275 0.918 0.022 Uiso 1 calc R
C51 C 0.1991(2) 0.37670(19) 0.70365(12) 0.0313(4) Uani 1 d .
H51A H 0.271 0.379 0.6628 0.038 Uiso 1 calc R
H51B H 0.2449 0.3406 0.7447 0.038 Uiso 1 calc R
Cl1 Cl 0.14826(6) 0.54677(5) 0.74295(3) 0.04170(14) Uani 1 d .
Cl2 Cl 0.04690(6) 0.26516(6) 0.66409(3) 0.04452(15) Uani 1 d .

loop_
_atom_site_aniso_label
_atom_site_aniso_U_11
_atom_site_aniso_U_22
_atom_site_aniso_U_33
_atom_site_aniso_U_23
_atom_site_aniso_U_13
_atom_site_aniso_U_12
C1 0.0152(7) 0.0153(7) 0.0159(8) 0.0025(6) 0.0016(6) 0.0002(6)
C2 0.0159(7) 0.0160(7) 0.0163(8) 0.0034(6) 0.0016(6) 0.0007(6)
O1 0.0230(6) 0.0236(6) 0.0179(6) 0.0055(5) 0.0029(5) 0.0095(5)
C3 0.0156(7) 0.0152(7) 0.0156(8) 0.0025(6) 0.0028(6) -0.0007(6)
C4 0.0181(8) 0.0158(7) 0.0159(8) 0.0049(6) -0.0003(6) -0.0007(6)
C5 0.0147(7) 0.0135(7) 0.0194(8) 0.0019(6) 0.0019(6) -0.0007(6)
C6 0.0204(8) 0.0152(7) 0.0225(9) 0.0043(6) -0.0002(7) 0.0014(6)
C7 0.0193(8) 0.0150(7) 0.0295(10) 0.0027(6) 0.0007(7) 0.0033(6)
C8 0.0211(8) 0.0195(7) 0.0250(9) -0.0003(7) 0.0068(7) 0.0039(6)
C9 0.0208(8) 0.0193(7) 0.0191(8) 0.0021(6) 0.0024(7) 0.0020(6)
C10 0.0145(7) 0.0130(7) 0.0190(8) 0.0015(6) 0.0008(6) -0.0019(5)
C11 0.0159(7) 0.0161(7) 0.0174(8) 0.0012(6) 0.0032(6) -0.0004(6)
N1 0.0167(7) 0.0187(6) 0.0146(7) 0.0033(5) 0.0019(5) 0.0020(5)
C12 0.017 0.017 0.015 0.003 -0.001 -0.002
C13 0.02 0.025 0.018 0.005 0.002 0.004
C14 0.0241(9) 0.0320(9) 0.0156(8) 0.0039(7) 0.0034(7) -0.0005(7)
C15 0.0254(9) 0.0269(8) 0.0171(9) 0.0082(7) -0.0028(7) -0.0023(7)
C16 0.0189(8) 0.0183(7) 0.0194(8) 0.0049(6) -0.0029(6) -0.0036(6)
C17 0.0259(9) 0.0185(7) 0.0240(9) 0.0068(6) -0.0052(7) -0.0017(6)
C18 0.0247(9) 0.0173(7) 0.0294(10) 0.0037(7) -0.0015(7) 0.0042(6)
C19 0.0227(8) 0.0181(7) 0.0219(9) 0.0002(6) 0.0031(7) 0.0010(6)
N2 0.0193(7) 0.0165(6) 0.0178(7) 0.0025(5) 0.0016(5) -0.0006(5)
C20 0.0168(7) 0.0161(7) 0.0166(8) 0.0024(6) -0.0005(6) -0.0027(6)
Si1 0.0145(2) 0.01385(19) 0.0139(2) 0.00325(15) 0.00110(16) 0.00155(15)
C21 0.0150(7) 0.0167(7) 0.0191(8) 0.0073(6) 0.0003(6) 0.0003(6)
C22 0.0252(9) 0.0255(8) 0.0192(9) 0.0035(7) 0.0009(7) -0.0031(7)
C23 0.0246(9) 0.0364(10) 0.0284(10) 0.0073(8) -0.0071(8) -0.0120(8)
C24 0.0156(8) 0.0377(10) 0.0363(11) 0.0147(8) 0.0006(8) -0.0025(7)
C25 0.0215(9) 0.0293(9) 0.0274(10) 0.0081(7) 0.0072(7) 0.0028(7)
C26 0.0189(8) 0.0220(8) 0.0198(9) 0.0034(6) 0.0004(7) 0.0002(6)
C27 0.0198(8) 0.0157(7) 0.0125(8) 0.0042(6) -0.0008(6) 0.0019(6)
C28 0.0205(8) 0.0197(7) 0.0168(8) 0.0058(6) 0.0028(6) 0.0035(6)
C29 0.0303(9) 0.0180(7) 0.0190(9) 0.0036(6) 0.0057(7) 0.0071(7)
C30 0.0327(9) 0.0150(7) 0.0206(9) 0.0046(6) 0.0000(7) -0.0009(7)
C31 0.0201(8) 0.0226(8) 0.0230(9) 0.0088(7) -0.0002(7) -0.0026(6)
C32 0.0193(8) 0.0193(7) 0.0194(8) 0.0067(6) 0.0018(6) 0.0043(6)
C33 0.0150(7) 0.0176(7) 0.0147(8) 0.0033(6) 0.0043(6) 0.0033(6)
C34 0.0178(8) 0.0191(7) 0.0180(8) 0.0041(6) 0.0022(6) 0.0010(6)
C35 0.0215(8) 0.0282(8) 0.0179(9) 0.0023(7) -0.0009(7) 0.0013(7)
C36 0.0242(9) 0.0329(9) 0.0191(9) 0.0105(7) 0.0000(7) 0.0073(7)
C37 0.0274(9) 0.0215(8) 0.0239(9) 0.0091(7) 0.0051(7) 0.0061(7)
C38 0.0187(8) 0.0177(7) 0.0190(8) 0.0029(6) 0.0029(6) 0.0019(6)
C51 0.0258(9) 0.0348(10) 0.0350(11) 0.0096(8) 0.0000(8) 0.0082(8)
Cl1 0.0489(3) 0.0398(3) 0.0354(3) 0.0040(2) 0.0165(2) 0.0117(2)
Cl2 0.0508(3) 0.0507(3) 0.0314(3) 0.0133(2) -0.0102(2) -0.0127(2)

loop_
_atom_type_symbol
_atom_type_description
_atom_type_scat_dispersion_real
_atom_type_scat_dispersion_imag
_atom_type_scat_source
C C 0.0033 0.0016 'International Tables Vol C Tables 4.2.6.8 and 6.1.1.4'
H H 0 0 'International Tables Vol C Tables 4.2.6.8 and 6.1.1.4'
N N 0.0061 0.0033 'International Tables Vol C Tables 4.2.6.8 and 6.1.1.4'
O O 0.0106 0.006 'International Tables Vol C Tables 4.2.6.8 and 6.1.1.4'
Si Si 0.0817 0.0704 'International Tables Vol C Tables 4.2.6.8 and 6.1.1.4'
Cl Cl 0.1484 0.1585 'International Tables Vol C Tables 4.2.6.8 and 6.1.1.4'

loop_
_geom_angle_atom_site_label_1
_geom_angle_atom_site_label_2
_geom_angle_atom_site_label_3
_geom_angle
C11 C1 C2 119.84(14)
C11 C1 C10 120.21(14)
C2 C1 C10 119.94(14)
O1 C2 C1 121.79(14)
O1 C2 C3 119.47(14)
C1 C2 C3 118.75(13)
C4 C3 C2 118.72(14)
C4 C3 Si1 123.43(12)
C2 C3 Si1 117.83(11)
C3 C4 C5 124.12(15)
C3 C4 H4 117.9
C5 C4 H4 117.9
C6 C5 C10 120.13(14)
C6 C5 C4 120.48(15)
C10 C5 C4 119.29(14)
C7 C6 C5 121.04(16)
C7 C6 H6 119.5
C5 C6 H6 119.5
C6 C7 C8 118.93(15)
C6 C7 H7 120.5
C8 C7 H7 120.5
C9 C8 C7 120.91(16)
C9 C8 H8 119.5
C7 C8 H8 119.5
C8 C9 C10 121.28(16)
C8 C9 H9 119.4
C10 C9 H9 119.4
C9 C10 C5 117.60(14)
C9 C10 C1 123.77(15)
C5 C10 C1 118.63(14)
N1 C11 C1 125.53(15)
N1 C11 H11 117.2
C1 C11 H11 117.2
C11 N1 C12 125.44(14)
C11 N1 HN1 113.8(17)
C12 N1 HN1 120.1(17)
C13 C12 N1 124.06(14)
C13 C12 C20 119.91(15)
N1 C12 C20 116.02(14)
C12 C13 C14 120.38(15)
C12 C13 H13 119.8
C14 C13 H13 119.8
C15 C14 C13 121.00(16)
C15 C14 H14 119.5
C13 C14 H14 119.5
C14 C15 C16 119.90(16)
C14 C15 H15 120.1
C16 C15 H15 120.1
C15 C16 C20 119.95(15)
C15 C16 C17 122.71(16)
C20 C16 C17 117.33(15)
C18 C17 C16 119.13(16)
C18 C17 H17 120.4
C16 C17 H17 120.4
C17 C18 C19 119.03(15)
C17 C18 H18 120.5
C19 C18 H18 120.5
N2 C19 C18 124.40(16)
N2 C19 H19 117.8
C18 C19 H19 117.8
C19 N2 C20 116.89(14)
N2 C20 C16 123.20(14)
N2 C20 C12 118.00(14)
C16 C20 C12 118.80(15)
C21 Si1 C27 112.18(7)
C21 Si1 C3 111.98(7)
C27 Si1 C3 110.42(7)
C21 Si1 C33 106.33(7)
C27 Si1 C33 106.31(7)
C3 Si1 C33 109.35(7)
C22 C21 C26 117.77(15)
C22 C21 Si1 122.51(13)
C26 C21 Si1 119.70(12)
C21 C22 C23 120.83(17)
C21 C22 H22 119.6
C23 C22 H22 119.6
C24 C23 C22 120.44(17)
C24 C23 H23 119.8
C22 C23 H23 119.8
C23 C24 C25 119.76(17)
C23 C24 H24 120.1
C25 C24 H24 120.1
C24 C25 C26 119.73(17)
C24 C25 H25 120.1
C26 C25 H25 120.1
C25 C26 C21 121.46(16)
C25 C26 H26 119.3
C21 C26 H26 119.3
C28 C27 C32 117.69(14)
C28 C27 Si1 122.63(12)
C32 C27 Si1 119.38(11)
C29 C28 C27 121.21(16)
C29 C28 H28 119.4
C27 C28 H28 119.4
C30 C29 C28 119.81(15)
C30 C29 H29 120.1
C28 C29 H29 120.1
C29 C30 C31 120.16(15)
C29 C30 H30 119.9
C31 C30 H30 119.9
C30 C31 C32 119.92(16)
C30 C31 H31 120
C32 C31 H31 120
C31 C32 C27 121.17(15)
C31 C32 H32 119.4
C27 C32 H32 119.4
C34 C33 C38 116.97(15)
C34 C33 Si1 122.48(12)
C38 C33 Si1 120.50(12)
C35 C34 C33 121.73(15)
C35 C34 H34 119.1
C33 C34 H34 119.1
C36 C35 C34 120.02(16)
C36 C35 H35 120
C34 C35 H35 120
C35 C36 C37 119.69(16)
C35 C36 H36 120.2
C37 C36 H36 120.2
C38 C37 C36 120.02(15)
C38 C37 H37 120
C36 C37 H37 120
C37 C38 C33 121.54(15)
C37 C38 H38 119.2
C33 C38 H38 119.2
Cl2 C51 Cl1 110.88(10)
Cl2 C51 H51A 109.5
Cl1 C51 H51A 109.5
Cl2 C51 H51B 109.5
Cl1 C51 H51B 109.5
H51A C51 H51B 108.1

loop_
_geom_bond_atom_site_label_1
_geom_bond_atom_site_label_2
_geom_bond_distance
C1 C11 1.384(2)
C1 C2 1.460(2)
C1 C10 1.470(2)
C2 O1 1.2651(19)
C2 C3 1.466(2)
C3 C4 1.362(2)
C3 Si1 1.8821(16)
C4 C5 1.441(2)
C4 H4 0.95
C5 C6 1.412(2)
C5 C10 1.415(2)
C6 C7 1.379(2)
C6 H6 0.95
C7 C8 1.399(3)
C7 H7 0.95
C8 C9 1.384(2)
C8 H8 0.95
C9 C10 1.409(2)
C9 H9 0.95
C11 N1 1.336(2)
C11 H11 0.95
N1 C12 1.407(2)
N1 HN1 0.85(3)
C12 C13 1.379(2)
C12 C20 1.434(2)
C13 C14 1.410(2)
C13 H13 0.95
C14 C15 1.375(2)
C14 H14 0.95
C15 C16 1.412(2)
C15 H15 0.95
C16 C20 1.420(2)
C16 C17 1.420(2)
C17 C18 1.368(3)
C17 H17 0.95
C18 C19 1.411(2)
C18 H18 0.95
C19 N2 1.322(2)
C19 H19 0.95
N2 C20 1.369(2)
Si1 C21 1.8764(17)
Si1 C27 1.8769(16)
Si1 C33 1.8886(17)
C21 C22 1.395(2)
C21 C26 1.402(2)
C22 C23 1.397(3)
C22 H22 0.95
C23 C24 1.383(3)
C23 H23 0.95
C24 C25 1.387(3)
C24 H24 0.95
C25 C26 1.393(2)
C25 H25 0.95
C26 H26 0.95
C27 C28 1.403(2)
C27 C32 1.407(2)
C28 C29 1.397(2)
C28 H28 0.95
C29 C30 1.386(2)
C29 H29 0.95
C30 C31 1.391(2)
C30 H30 0.95
C31 C32 1.391(2)
C31 H31 0.95
C32 H32 0.95
C33 C34 1.406(2)
C33 C38 1.410(2)
C34 C35 1.392(2)
C34 H34 0.95
C35 C36 1.388(2)
C35 H35 0.95
C36 C37 1.395(3)
C36 H36 0.95
C37 C38 1.390(2)
C37 H37 0.95
C38 H38 0.95
C51 Cl2 1.771(2)
C51 Cl1 1.7733(19)
C51 H51A 0.99
C51 H51B 0.99

loop_
_geom_torsion_atom_site_label_1
_geom_torsion_atom_site_label_2
_geom_torsion_atom_site_label_3
_geom_torsion_atom_site_label_4
_geom_torsion
C11 C1 C2 O1 3.0(2)
C10 C1 C2 O1 -177.25(14)
C11 C1 C2 C3 -176.72(14)
C10 C1 C2 C3 3.0(2)
O1 C2 C3 C4 173.18(14)
C1 C2 C3 C4 -7.1(2)
O1 C2 C3 Si1 -8.67(19)
C1 C2 C3 Si1 171.07(11)
C2 C3 C4 C5 4.5(2)
Si1 C3 C4 C5 -173.57(12)
C3 C4 C5 C6 178.75(15)
C3 C4 C5 C10 2.5(2)
C10 C5 C6 C7 3.7(2)
C4 C5 C6 C7 -172.52(15)
C5 C6 C7 C8 -1.2(2)
C6 C7 C8 C9 -1.6(2)
C7 C8 C9 C10 1.9(2)
C8 C9 C10 C5 0.5(2)
C8 C9 C10 C1 -179.93(15)
C6 C5 C10 C9 -3.2(2)
C4 C5 C10 C9 173.00(14)
C6 C5 C10 C1 177.18(14)
C4 C5 C10 C1 -6.6(2)
C11 C1 C10 C9 4.0(2)
C2 C1 C10 C9 -175.76(14)
C11 C1 C10 C5 -176.46(14)
C2 C1 C10 C5 3.8(2)
C2 C1 C11 N1 -1.8(2)
C10 C1 C11 N1 178.48(14)
C1 C11 N1 C12 171.83(15)
C11 N1 C12 C13 1.2(2)
C11 N1 C12 C20 -177.69(14)
N1 C12 C13 C14 -177.06(15)
C20 C12 C13 C14 1.8(2)
C12 C13 C14 C15 0.4(3)
C13 C14 C15 C16 -2.3(3)
C14 C15 C16 C20 2.1(2)
C14 C15 C16 C17 -176.93(16)
C15 C16 C17 C18 179.23(16)
C20 C16 C17 C18 0.2(2)
C16 C17 C18 C19 1.0(2)
C17 C18 C19 N2 -1.0(3)
C18 C19 N2 C20 -0.3(2)
C19 N2 C20 C16 1.6(2)
C19 N2 C20 C12 -179.06(14)
C15 C16 C20 N2 179.40(14)
C17 C16 C20 N2 -1.5(2)
C15 C16 C20 C12 0.0(2)
C17 C16 C20 C12 179.11(14)
C13 C12 C20 N2 178.64(14)
N1 C12 C20 N2 -2.4(2)
C13 C12 C20 C16 -2.0(2)
N1 C12 C20 C16 176.97(13)
C4 C3 Si1 C21 -111.48(14)
C2 C3 Si1 C21 70.46(13)
C4 C3 Si1 C27 122.74(13)
C2 C3 Si1 C27 -55.32(13)
C4 C3 Si1 C33 6.11(15)
C2 C3 Si1 C33 -171.95(11)
C27 Si1 C21 C22 122.30(14)
C3 Si1 C21 C22 -2.51(16)
C33 Si1 C21 C22 -121.89(14)
C27 Si1 C21 C26 -59.69(15)
C3 Si1 C21 C26 175.50(12)
C33 Si1 C21 C26 56.12(14)
C26 C21 C22 C23 0.8(2)
Si1 C21 C22 C23 178.88(14)
C21 C22 C23 C24 0.1(3)
C22 C23 C24 C25 -0.6(3)
C23 C24 C25 C26 0.1(3)
C24 C25 C26 C21 0.9(3)
C22 C21 C26 C25 -1.3(2)
Si1 C21 C26 C25 -179.44(13)
C21 Si1 C27 C28 13.35(16)
C3 Si1 C27 C28 139.02(13)
C33 Si1 C27 C28 -102.48(14)
C21 Si1 C27 C32 -173.03(12)
C3 Si1 C27 C32 -47.36(15)
C33 Si1 C27 C32 71.14(14)
C32 C27 C28 C29 -2.2(2)
Si1 C27 C28 C29 171.54(13)
C27 C28 C29 C30 0.6(3)
C28 C29 C30 C31 1.2(3)
C29 C30 C31 C32 -1.5(3)
C30 C31 C32 C27 -0.2(3)
C28 C27 C32 C31 1.9(2)
Si1 C27 C32 C31 -171.99(13)
C21 Si1 C33 C34 -122.50(13)
C27 Si1 C33 C34 -2.80(15)
C3 Si1 C33 C34 116.41(13)
C21 Si1 C33 C38 54.64(14)
C27 Si1 C33 C38 174.35(12)
C3 Si1 C33 C38 -66.44(14)
C38 C33 C34 C35 0.8(2)
Si1 C33 C34 C35 178.06(12)
C33 C34 C35 C36 0.7(3)
C34 C35 C36 C37 -1.0(3)
C35 C36 C37 C38 -0.2(3)
C36 C37 C38 C33 1.8(3)
C34 C33 C38 C37 -2.1(2)
Si1 C33 C38 C37 -179.37(12)
